data_1504746
loop_
_publ_author_name
'Maeda, Hiromitsu'
'Mihashi, Yuta'
'Haketa, Yohei'

_publ_section_title
;
 Heteroaryl-substituted C3-bridged oligopyrroles: potential building
 subunits of anion-responsive pi-conjugated oligomers.
;
_journal_issue 15
_journal_name_full 'Organic letters'
_journal_page_first 3179
_journal_page_last 3182
_journal_paper_doi 10.1021/ol801014z
_journal_volume 10
_journal_year 2008
_chemical_formula_moiety 'C27 H31 B F2 N4 O2'
_chemical_formula_sum 'C27 H31 B F2 N4 O2'
_chemical_formula_weight 492.37
_chemical_name_systematic
; 
 ? 
;
_space_group_IT_number 2
_symmetry_cell_setting triclinic
_symmetry_Int_Tables_number 2
_symmetry_space_group_name_Hall '-P 1'
_symmetry_space_group_name_H-M 'P -1'
_atom_sites_solution_hydrogens geom
_atom_sites_solution_primary direct
_atom_sites_solution_secondary difmap
_audit_creation_method SHELXL-97
_cell_angle_alpha 95.968(18)
_cell_angle_beta 104.752(19)
_cell_angle_gamma 114.023(16)
_cell_formula_units_Z 2
_cell_length_a 8.813(5)
_cell_length_b 10.176(5)
_cell_length_c 15.776(9)
_cell_measurement_temperature 123(2)
_cell_volume 1214.6(12)
_computing_structure_refinement 'SHELXL-97 (Sheldrick, 1997)'
_computing_structure_solution 'SHELXS-97 (Sheldrick, 1990)'
_diffrn_ambient_temperature 123(2)
_diffrn_detector_area_resol_mean 10.00
_diffrn_measured_fraction_theta_full 0.989
_diffrn_measured_fraction_theta_max 0.989
_diffrn_measurement_device_type 'Rigaku RAXIS-RAPID'
_diffrn_measurement_method \w
_diffrn_radiation_monochromator graphite
_diffrn_radiation_source 'fine-focus sealed tube'
_diffrn_radiation_type MoK\a
_diffrn_radiation_wavelength 0.71075
_diffrn_reflns_av_R_equivalents 0.0922
_diffrn_reflns_av_sigmaI/netI 0.1509
_diffrn_reflns_limit_h_max 11
_diffrn_reflns_limit_h_min -11
_diffrn_reflns_limit_k_max 13
_diffrn_reflns_limit_k_min -12
_diffrn_reflns_limit_l_max 20
_diffrn_reflns_limit_l_min -20
_diffrn_reflns_number 12036
_diffrn_reflns_theta_full 27.48
_diffrn_reflns_theta_max 27.48
_diffrn_reflns_theta_min 3.12
_exptl_absorpt_coefficient_mu 0.096
_exptl_absorpt_correction_T_max 0.9905
_exptl_absorpt_correction_T_min 0.9811
_exptl_absorpt_correction_type none
_exptl_crystal_colour violet
_exptl_crystal_density_diffrn 1.346
_exptl_crystal_density_method 'not measured'
_exptl_crystal_description prism
_exptl_crystal_F_000 520
_exptl_crystal_size_max 0.20
_exptl_crystal_size_mid 0.10
_exptl_crystal_size_min 0.10
_refine_diff_density_max 0.248
_refine_diff_density_min -0.274
_refine_diff_density_rms 0.064
_refine_ls_extinction_method none
_refine_ls_goodness_of_fit_ref 0.886
_refine_ls_hydrogen_treatment constr
_refine_ls_matrix_type full
_refine_ls_number_parameters 329
_refine_ls_number_reflns 5524
_refine_ls_number_restraints 0
_refine_ls_restrained_S_all 0.886
_refine_ls_R_factor_all 0.1252
_refine_ls_R_factor_gt 0.0547
_refine_ls_shift/su_max 0.000
_refine_ls_shift/su_mean 0.000
_refine_ls_structure_factor_coef Fsqd
_refine_ls_weighting_details 'calc w=1/[\s^2^(Fo^2^)+(0.0228P)^2^+0.0000P] where P=(Fo^2^+2Fc^2^)/3'
_refine_ls_weighting_scheme calc
_refine_ls_wR_factor_gt 0.0873
_refine_ls_wR_factor_ref 0.1018
_reflns_number_gt 2923
_reflns_number_total 5524
_reflns_threshold_expression >2sigma(I)
_cod_data_source_file ol801014z-file005.cif
_cod_data_source_block 80315mae
_cod_original_cell_volume 1214.6(11)
_cod_database_code 1504746

loop_
_symmetry_equiv_pos_as_xyz
'x, y, z'
'-x, -y, -z'

loop_
_atom_site_label
_atom_site_type_symbol
_atom_site_fract_x
_atom_site_fract_y
_atom_site_fract_z
_atom_site_U_iso_or_equiv
_atom_site_adp_type
_atom_site_occupancy
_atom_site_symmetry_multiplicity
_atom_site_calc_flag
_atom_site_refinement_flags
F1 F 0.60421(14) 0.04683(11) 0.16288(8) 0.0233(3) Uani 1 1 d .
F2 F 0.58190(14) 0.21102(11) 0.07944(8) 0.0236(3) Uani 1 1 d .
O1 O 0.84359(16) 0.27606(13) 0.19576(9) 0.0206(3) Uani 1 1 d .
N1 N 0.7738(2) -0.01796(16) -0.09165(11) 0.0173(4) Uani 1 1 d .
H1 H 0.6762 -0.0658 -0.0795 0.021 Uiso 1 1 calc R
O2 O 0.75239(16) 0.09214(13) 0.05865(9) 0.0197(3) Uani 1 1 d .
N2 N 0.5351(2) -0.29751(17) -0.21927(12) 0.0220(4) Uani 1 1 d .
H2 H 0.5047 -0.2867 -0.1710 0.026 Uiso 1 1 calc R
N3 N 1.0548(2) 0.51567(16) 0.32100(11) 0.0206(4) Uani 1 1 d .
H3 H 0.9544 0.4583 0.3277 0.025 Uiso 1 1 calc R
C8 C 0.8988(2) 0.1757(2) 0.04205(13) 0.0163(5) Uani 1 1 d .
C9 C 1.0169(2) 0.31413(19) 0.10043(14) 0.0174(5) Uani 1 1 d .
H4 H 1.1165 0.3773 0.0864 0.021 Uiso 1 1 calc R
C10 C 0.9891(2) 0.3590(2) 0.17799(14) 0.0171(5) Uani 1 1 d .
C11 C 0.9159(2) 0.11157(19) -0.03682(13) 0.0170(5) Uani 1 1 d .
N4 N 1.2919(2) 0.76197(18) 0.54531(12) 0.0251(4) Uani 1 1 d .
H5 H 1.4027 0.7830 0.5536 0.030 Uiso 1 1 calc R
C13 C 0.8064(3) -0.0602(2) -0.16622(13) 0.0176(5) Uani 1 1 d .
C14 C 1.1832(3) 0.6421(2) 0.38215(13) 0.0184(5) Uani 1 1 d .
C15 C 1.1046(2) 0.4908(2) 0.24749(13) 0.0170(5) Uani 1 1 d .
C16 C 0.9759(2) 0.0433(2) -0.16103(14) 0.0187(5) Uani 1 1 d .
C17 C 1.3180(3) 0.7035(2) 0.34559(14) 0.0191(5) Uani 1 1 d .
C18 C 1.3750(2) 0.6373(2) 0.19829(14) 0.0199(5) Uani 1 1 d .
H6 H 1.3701 0.5433 0.1704 0.024 Uiso 1 1 calc R
H7 H 1.4994 0.7060 0.2328 0.024 Uiso 1 1 calc R
C19 C 0.6821(3) -0.1958(2) -0.23407(14) 0.0197(5) Uani 1 1 d .
C20 C 1.0445(2) 0.15059(19) -0.07869(14) 0.0173(5) Uani 1 1 d .
C21 C 0.6812(3) -0.2553(2) -0.31667(14) 0.0252(5) Uani 1 1 d .
H8 H 0.7662 -0.2107 -0.3450 0.030 Uiso 1 1 calc R
C22 C 1.4801(3) 0.8481(2) 0.38676(14) 0.0246(5) Uani 1 1 d .
H9 H 1.4544 0.9129 0.4261 0.030 Uiso 1 1 calc R
H10 H 1.5091 0.8967 0.3379 0.030 Uiso 1 1 calc R
C23 C 1.2706(2) 0.6082(2) 0.26138(14) 0.0176(5) Uani 1 1 d .
C24 C 1.1574(3) 0.6927(2) 0.46390(14) 0.0205(5) Uani 1 1 d .
C25 C 1.0652(3) 0.0410(2) -0.22924(14) 0.0249(5) Uani 1 1 d .
H11 H 1.0406 -0.0623 -0.2525 0.030 Uiso 1 1 calc R
H12 H 1.1937 0.0995 -0.1996 0.030 Uiso 1 1 calc R
C26 C 1.2257(2) 0.2783(2) -0.04459(15) 0.0223(5) Uani 1 1 d .
H13 H 1.3071 0.2471 -0.0636 0.027 Uiso 1 1 calc R
H14 H 1.2658 0.3040 0.0222 0.027 Uiso 1 1 calc R
C27 C 1.2283(3) 0.7929(2) 0.61075(15) 0.0272(6) Uani 1 1 d .
H15 H 1.2943 0.8381 0.6726 0.033 Uiso 1 1 calc R
C28 C 0.4443(3) -0.4176(2) -0.29121(15) 0.0265(6) Uani 1 1 d .
H16 H 0.3387 -0.5023 -0.2974 0.032 Uiso 1 1 calc R
C29 C 0.5311(3) -0.3947(2) -0.35216(15) 0.0293(6) Uani 1 1 d .
H17 H 0.4973 -0.4603 -0.4084 0.035 Uiso 1 1 calc R
C30 C 1.0061(3) 0.1036(2) -0.30852(16) 0.0369(6) Uani 1 1 d .
H18 H 0.8778 0.0506 -0.3356 0.055 Uiso 1 1 calc R
H19 H 1.0605 0.0911 -0.3538 0.055 Uiso 1 1 calc R
H20 H 1.0420 0.2090 -0.2869 0.055 Uiso 1 1 calc R
C31 C 1.3074(3) 0.7041(2) 0.12413(15) 0.0276(6) Uani 1 1 d .
H21 H 1.1855 0.6351 0.0884 0.041 Uiso 1 1 calc R
H22 H 1.3805 0.7226 0.0850 0.041 Uiso 1 1 calc R
H23 H 1.3128 0.7976 0.1514 0.041 Uiso 1 1 calc R
C32 C 1.0080(3) 0.6829(2) 0.47983(15) 0.0297(6) Uani 1 1 d .
H24 H 0.8936 0.6401 0.4366 0.036 Uiso 1 1 calc R
B1 B 0.6953(3) 0.1545(2) 0.12414(16) 0.0197(6) Uani 1 1 d .
C34 C 1.0542(3) 0.7475(2) 0.57184(16) 0.0303(6) Uani 1 1 d .
H25 H 0.9767 0.7575 0.6013 0.036 Uiso 1 1 calc R
C35 C 1.6408(3) 0.8351(2) 0.44216(15) 0.0335(6) Uani 1 1 d .
H26 H 1.6144 0.7883 0.4913 0.050 Uiso 1 1 calc R
H27 H 1.7403 0.9339 0.4673 0.050 Uiso 1 1 calc R
H28 H 1.6708 0.7745 0.4033 0.050 Uiso 1 1 calc R
C36 C 1.2355(3) 0.4161(2) -0.07847(17) 0.0344(6) Uani 1 1 d .
H29 H 1.2007 0.3927 -0.1444 0.052 Uiso 1 1 calc R
H30 H 1.3561 0.4956 -0.0531 0.052 Uiso 1 1 calc R
H31 H 1.1559 0.4482 -0.0596 0.052 Uiso 1 1 calc R

loop_
_atom_site_aniso_label
_atom_site_aniso_U_11
_atom_site_aniso_U_22
_atom_site_aniso_U_33
_atom_site_aniso_U_23
_atom_site_aniso_U_13
_atom_site_aniso_U_12
F1 0.0216(6) 0.0203(6) 0.0220(7) 0.0020(5) 0.0104(5) 0.0025(5)
F2 0.0241(6) 0.0268(6) 0.0206(7) 0.0030(5) 0.0098(5) 0.0113(5)
O1 0.0174(7) 0.0201(7) 0.0174(8) -0.0014(6) 0.0082(6) 0.0017(6)
N1 0.0171(8) 0.0172(8) 0.0158(9) 0.0012(7) 0.0068(7) 0.0058(7)
O2 0.0168(7) 0.0197(7) 0.0182(8) -0.0011(6) 0.0089(6) 0.0036(6)
N2 0.0225(9) 0.0213(9) 0.0185(10) -0.0027(7) 0.0056(8) 0.0087(8)
N3 0.0175(8) 0.0187(8) 0.0193(10) 0.0002(7) 0.0054(7) 0.0037(8)
C8 0.0173(10) 0.0195(10) 0.0157(11) 0.0064(8) 0.0063(8) 0.0104(9)
C9 0.0149(9) 0.0149(9) 0.0201(12) 0.0040(8) 0.0057(8) 0.0045(9)
C10 0.0167(10) 0.0168(10) 0.0163(11) 0.0041(8) 0.0044(9) 0.0066(9)
C11 0.0179(10) 0.0153(9) 0.0156(11) 0.0022(8) 0.0030(9) 0.0074(9)
N4 0.0257(9) 0.0264(9) 0.0161(10) 0.0013(8) 0.0073(8) 0.0056(8)
C13 0.0216(10) 0.0206(10) 0.0141(11) 0.0034(8) 0.0063(9) 0.0127(9)
C14 0.0215(10) 0.0153(9) 0.0154(11) 0.0006(8) 0.0038(9) 0.0074(9)
C15 0.0197(10) 0.0183(10) 0.0148(11) 0.0037(8) 0.0079(9) 0.0088(9)
C16 0.0205(10) 0.0231(10) 0.0170(11) 0.0054(9) 0.0070(9) 0.0135(9)
C17 0.0209(10) 0.0185(10) 0.0163(11) 0.0021(8) 0.0053(9) 0.0081(9)
C18 0.0163(9) 0.0188(10) 0.0186(11) 0.0007(8) 0.0053(8) 0.0034(9)
C19 0.0203(10) 0.0201(10) 0.0186(12) 0.0015(9) 0.0057(9) 0.0102(9)
C20 0.0192(10) 0.0178(10) 0.0183(11) 0.0050(8) 0.0074(9) 0.0105(9)
C21 0.0275(11) 0.0321(12) 0.0194(12) 0.0014(10) 0.0088(9) 0.0169(10)
C22 0.0257(11) 0.0166(10) 0.0213(12) -0.0006(9) 0.0100(9) -0.0003(9)
C23 0.0175(10) 0.0151(9) 0.0193(11) 0.0027(8) 0.0061(9) 0.0070(9)
C24 0.0233(10) 0.0166(10) 0.0183(12) 0.0016(8) 0.0066(9) 0.0066(9)
C25 0.0253(11) 0.0277(11) 0.0221(13) 0.0006(9) 0.0117(10) 0.0113(10)
C26 0.0182(10) 0.0228(10) 0.0255(13) 0.0019(9) 0.0102(9) 0.0080(9)
C27 0.0410(13) 0.0213(10) 0.0158(12) 0.0017(9) 0.0140(10) 0.0087(11)
C28 0.0269(11) 0.0198(10) 0.0226(13) -0.0055(9) -0.0010(10) 0.0087(10)
C29 0.0344(12) 0.0286(12) 0.0201(12) -0.0075(10) 0.0021(10) 0.0167(11)
C30 0.0497(15) 0.0395(13) 0.0267(14) 0.0123(11) 0.0203(12) 0.0191(12)
C31 0.0299(11) 0.0259(11) 0.0241(13) 0.0086(10) 0.0113(10) 0.0079(10)
C32 0.0261(11) 0.0365(13) 0.0234(13) 0.0014(10) 0.0088(10) 0.0122(11)
B1 0.0190(11) 0.0189(11) 0.0171(13) -0.0003(10) 0.0060(10) 0.0056(10)
C34 0.0420(13) 0.0321(12) 0.0282(14) 0.0078(10) 0.0224(11) 0.0208(11)
C35 0.0231(11) 0.0376(13) 0.0246(13) 0.0016(10) 0.0066(10) 0.0015(11)
C36 0.0328(12) 0.0266(12) 0.0361(15) 0.0108(10) 0.0121(11) 0.0048(11)

loop_
_atom_type_symbol
_atom_type_description
_atom_type_scat_dispersion_real
_atom_type_scat_dispersion_imag
_atom_type_scat_source
C C 0.0033 0.0016 'International Tables Vol C Tables 4.2.6.8 and 6.1.1.4'
H H 0.0000 0.0000 'International Tables Vol C Tables 4.2.6.8 and 6.1.1.4'
B B 0.0013 0.0007 'International Tables Vol C Tables 4.2.6.8 and 6.1.1.4'
F F 0.0171 0.0103 'International Tables Vol C Tables 4.2.6.8 and 6.1.1.4'
N N 0.0061 0.0033 'International Tables Vol C Tables 4.2.6.8 and 6.1.1.4'
O O 0.0106 0.0060 'International Tables Vol C Tables 4.2.6.8 and 6.1.1.4'

loop_
_geom_angle_atom_site_label_1
_geom_angle_atom_site_label_2
_geom_angle_atom_site_label_3
_geom_angle
C10 O1 B1 119.61(18)
C13 N1 C11 110.26(17)
C13 N1 H1 124.9
C11 N1 H1 124.9
C8 O2 B1 120.57(15)
C28 N2 C19 109.6(2)
C28 N2 H2 125.2
C19 N2 H2 125.2
C14 N3 C15 110.36(17)
C14 N3 H3 124.8
C15 N3 H3 124.8
O2 C8 C9 119.56(19)
O2 C8 C11 113.96(16)
C9 C8 C11 126.5(2)
C10 C9 C8 120.30(19)
C10 C9 H4 119.9
C8 C9 H4 119.9
O1 C10 C9 120.63(16)
O1 C10 C15 112.66(19)
C9 C10 C15 126.70(19)
N1 C11 C20 107.35(18)
N1 C11 C8 117.39(19)
C20 C11 C8 135.19(17)
C27 N4 C24 110.11(19)
C27 N4 H5 124.9
C24 N4 H5 124.9
N1 C13 C16 108.16(16)
N1 C13 C19 122.06(19)
C16 C13 C19 129.7(2)
N3 C14 C17 107.41(19)
N3 C14 C24 120.12(19)
C17 C14 C24 132.33(17)
N3 C15 C23 107.48(16)
N3 C15 C10 118.20(18)
C23 C15 C10 134.3(2)
C13 C16 C20 106.79(19)
C13 C16 C25 126.56(17)
C20 C16 C25 126.65(17)
C14 C17 C23 107.93(16)
C14 C17 C22 125.87(19)
C23 C17 C22 126.2(2)
C23 C18 C31 112.32(19)
C23 C18 H6 109.1
C31 C18 H6 109.1
C23 C18 H7 109.1
C31 C18 H7 109.1
H6 C18 H7 107.9
C21 C19 N2 106.60(17)
C21 C19 C13 132.3(2)
N2 C19 C13 121.1(2)
C11 C20 C16 107.43(16)
C11 C20 C26 128.09(18)
C16 C20 C26 124.5(2)
C19 C21 C29 108.0(2)
C19 C21 H8 126.0
C29 C21 H8 126.0
C17 C22 C35 114.51(18)
C17 C22 H9 108.6
C35 C22 H9 108.6
C17 C22 H10 108.6
C35 C22 H10 108.6
H9 C22 H10 107.6
C15 C23 C17 106.8(2)
C15 C23 C18 128.08(18)
C17 C23 C18 124.98(17)
C32 C24 N4 106.4(2)
C32 C24 C14 130.58(19)
N4 C24 C14 123.0(2)
C16 C25 C30 112.9(2)
C16 C25 H11 109.0
C30 C25 H11 109.0
C16 C25 H12 109.0
C30 C25 H12 109.0
H11 C25 H12 107.8
C20 C26 C36 113.46(17)
C20 C26 H13 108.9
C36 C26 H13 108.9
C20 C26 H14 108.9
C36 C26 H14 108.9
H13 C26 H14 107.7
C34 C27 N4 107.66(19)
C34 C27 H15 126.2
N4 C27 H15 126.2
C29 C28 N2 108.27(19)
C29 C28 H16 125.9
N2 C28 H16 125.9
C28 C29 C21 107.55(19)
C28 C29 H17 126.2
C21 C29 H17 126.2
C25 C30 H18 109.5
C25 C30 H19 109.5
H18 C30 H19 109.5
C25 C30 H20 109.5
H18 C30 H20 109.5
H19 C30 H20 109.5
C18 C31 H21 109.5
C18 C31 H22 109.5
H21 C31 H22 109.5
C18 C31 H23 109.5
H21 C31 H23 109.5
H22 C31 H23 109.5
C24 C32 C34 107.8(2)
C24 C32 H24 126.1
C34 C32 H24 126.1
F1 B1 F2 108.55(18)
F1 B1 O2 110.20(17)
F2 B1 O2 109.01(18)
F1 B1 O1 108.75(18)
F2 B1 O1 108.11(17)
O2 B1 O1 112.14(18)
C27 C34 C32 108.0(2)
C27 C34 H25 126.0
C32 C34 H25 126.0
C22 C35 H26 109.5
C22 C35 H27 109.5
H26 C35 H27 109.5
C22 C35 H28 109.5
H26 C35 H28 109.5
H27 C35 H28 109.5
C26 C36 H29 109.5
C26 C36 H30 109.5
H29 C36 H30 109.5
C26 C36 H31 109.5
H29 C36 H31 109.5
H30 C36 H31 109.5

loop_
_geom_bond_atom_site_label_1
_geom_bond_atom_site_label_2
_geom_bond_distance
F1 B1 1.375(3)
F2 B1 1.421(3)
O1 C10 1.336(3)
O1 B1 1.468(2)
N1 C13 1.349(3)
N1 C11 1.386(2)
N1 H1 0.8800
O2 C8 1.335(2)
O2 B1 1.453(3)
N2 C28 1.369(2)
N2 C19 1.384(3)
N2 H2 0.8800
N3 C14 1.366(2)
N3 C15 1.375(3)
N3 H3 0.8800
C8 C9 1.401(2)
C8 C11 1.415(3)
C9 C10 1.376(3)
C9 H4 0.9500
C10 C15 1.432(3)
C11 C20 1.395(3)
N4 C27 1.360(3)
N4 C24 1.381(2)
N4 H5 0.8800
C13 C16 1.410(3)
C13 C19 1.454(3)
C14 C17 1.397(3)
C14 C24 1.445(3)
C15 C23 1.406(3)
C16 C20 1.419(3)
C16 C25 1.489(3)
C17 C23 1.414(3)
C17 C22 1.498(3)
C18 C23 1.493(3)
C18 C31 1.525(3)
C18 H6 0.9900
C18 H7 0.9900
C19 C21 1.375(3)
C20 C26 1.502(3)
C21 C29 1.416(3)
C21 H8 0.9500
C22 C35 1.527(3)
C22 H9 0.9900
C22 H10 0.9900
C24 C32 1.369(3)
C25 C30 1.531(3)
C25 H11 0.9900
C25 H12 0.9900
C26 C36 1.529(3)
C26 H13 0.9900
C26 H14 0.9900
C27 C34 1.353(3)
C27 H15 0.9500
C28 C29 1.356(3)
C28 H16 0.9500
C29 H17 0.9500
C30 H18 0.9800
C30 H19 0.9800
C30 H20 0.9800
C31 H21 0.9800
C31 H22 0.9800
C31 H23 0.9800
C32 C34 1.410(3)
C32 H24 0.9500
C34 H25 0.9500
C35 H26 0.9800
C35 H27 0.9800
C35 H28 0.9800
C36 H29 0.9800
C36 H30 0.9800
C36 H31 0.9800

loop_
_geom_torsion_atom_site_label_1
_geom_torsion_atom_site_label_2
_geom_torsion_atom_site_label_3
_geom_torsion_atom_site_label_4
_geom_torsion
B1 O2 C8 C9 13.2(3)
B1 O2 C8 C11 -165.98(18)
O2 C8 C9 C10 4.9(3)
C11 C8 C9 C10 -176.0(2)
B1 O1 C10 C9 -13.7(3)
B1 O1 C10 C15 167.21(17)
C8 C9 C10 O1 -4.5(3)
C8 C9 C10 C15 174.46(18)
C13 N1 C11 C20 -1.0(2)
C13 N1 C11 C8 176.43(18)
O2 C8 C11 N1 7.3(3)
C9 C8 C11 N1 -171.84(17)
O2 C8 C11 C20 -176.2(2)
C9 C8 C11 C20 4.6(4)
C11 N1 C13 C16 0.5(2)
C11 N1 C13 C19 177.66(17)
C15 N3 C14 C17 2.0(2)
C15 N3 C14 C24 178.18(19)
C14 N3 C15 C23 -1.3(2)
C14 N3 C15 C10 177.22(17)
O1 C10 C15 N3 0.0(3)
C9 C10 C15 N3 -179.1(2)
O1 C10 C15 C23 178.0(2)
C9 C10 C15 C23 -1.1(4)
N1 C13 C16 C20 0.2(2)
C19 C13 C16 C20 -176.70(19)
N1 C13 C16 C25 -179.37(19)
C19 C13 C16 C25 3.7(3)
N3 C14 C17 C23 -1.9(2)
C24 C14 C17 C23 -177.4(2)
N3 C14 C17 C22 175.78(18)
C24 C14 C17 C22 0.2(4)
C28 N2 C19 C21 -0.2(2)
C28 N2 C19 C13 -177.32(18)
N1 C13 C19 C21 175.0(2)
C16 C13 C19 C21 -8.5(4)
N1 C13 C19 N2 -8.8(3)
C16 C13 C19 N2 167.8(2)
N1 C11 C20 C16 1.1(2)
C8 C11 C20 C16 -175.6(2)
N1 C11 C20 C26 -177.16(18)
C8 C11 C20 C26 6.1(4)
C13 C16 C20 C11 -0.8(2)
C25 C16 C20 C11 178.8(2)
C13 C16 C20 C26 177.51(18)
C25 C16 C20 C26 -2.9(3)
N2 C19 C21 C29 0.2(2)
C13 C19 C21 C29 176.9(2)
C14 C17 C22 C35 95.8(3)
C23 C17 C22 C35 -87.0(3)
N3 C15 C23 C17 0.1(2)
C10 C15 C23 C17 -178.1(2)
N3 C15 C23 C18 -175.49(19)
C10 C15 C23 C18 6.4(4)
C14 C17 C23 C15 1.1(2)
C22 C17 C23 C15 -176.54(19)
C14 C17 C23 C18 176.86(19)
C22 C17 C23 C18 -0.8(3)
C31 C18 C23 C15 77.6(3)
C31 C18 C23 C17 -97.2(2)
C27 N4 C24 C32 0.8(2)
C27 N4 C24 C14 -178.04(19)
N3 C14 C24 C32 -33.5(3)
C17 C14 C24 C32 141.6(3)
N3 C14 C24 N4 145.04(19)
C17 C14 C24 N4 -39.9(3)
C13 C16 C25 C30 80.8(3)
C20 C16 C25 C30 -98.7(2)
C11 C20 C26 C36 -94.1(3)
C16 C20 C26 C36 88.0(3)
C24 N4 C27 C34 -1.5(2)
C19 N2 C28 C29 0.1(2)
N2 C28 C29 C21 0.0(3)
C19 C21 C29 C28 -0.1(3)
N4 C24 C32 C34 0.2(3)
C14 C24 C32 C34 178.9(2)
C8 O2 B1 F1 -150.42(16)
C8 O2 B1 F2 90.6(2)
C8 O2 B1 O1 -29.1(3)
C10 O1 B1 F1 151.36(17)
C10 O1 B1 F2 -91.0(2)
C10 O1 B1 O2 29.2(3)
N4 C27 C34 C32 1.6(2)
C24 C32 C34 C27 -1.1(3)
